data_4031812
loop_
_publ_author_name
'Shi, Hang'
'Tan, Ceheng'
'Zhang, Weibin'
'Zhang, Zichun'
'Long, Rong'
'Gong, Jianxian'
'Luo, Tuoping'
'Yang, Zhen'

_publ_section_title
;
 Gold-Catalyzed Enantio- and Diastereoselective Syntheses of Left
 Fragments of Azadirachtin/Meliacarpin-Type Limonoids.
;
_journal_issue 3
_journal_name_full 'The Journal of organic chemistry'
_journal_page_first 751
_journal_page_last 771
_journal_paper_doi 10.1021/acs.joc.5b02560
_journal_volume 81
_journal_year 2016
_chemical_absolute_configuration ad
_chemical_formula_moiety 'C25 H34 O4 Si'
_chemical_formula_sum 'C25 H34 O4 Si'
_chemical_formula_weight 426.61
_chemical_name_systematic
;
 ?
;
_space_group_IT_number 4
_symmetry_cell_setting monoclinic
_symmetry_space_group_name_Hall 'P 2yb'
_symmetry_space_group_name_H-M 'P 1 21 1'
_atom_sites_solution_hydrogens geom
_atom_sites_solution_primary direct
_atom_sites_solution_secondary difmap
_audit_creation_method SHELXL-97
_cell_angle_alpha 90.00
_cell_angle_beta 114.397(8)
_cell_angle_gamma 90.00
_cell_formula_units_Z 2
_cell_length_a 11.2623(2)
_cell_length_b 8.91950(10)
_cell_length_c 12.9754(9)
_cell_measurement_reflns_used 6333
_cell_measurement_temperature 295(2)
_cell_measurement_theta_max 68.30
_cell_measurement_theta_min 6.60
_cell_volume 1187.04(11)
_computing_cell_refinement 'CrystalClear-SM Auto 2.0 r4'
_computing_data_collection 'CrystalClear-SM Auto 2.0 r4 (Rigaku, 2009)'
_computing_data_reduction 'CrystalClear-SM Auto 2.0 r4'
_computing_molecular_graphics 'CrystalStructure 4.0'
_computing_publication_material 'CrystalStructure 4.0 (Rigaku, 2009)'
_computing_structure_refinement 'SHELXL97 (Sheldrick, 1997)'
_computing_structure_solution 'SHELXS97 (Sheldrick, 1997)'
_diffrn_ambient_temperature 295(2)
_diffrn_measured_fraction_theta_full 0.944
_diffrn_measured_fraction_theta_max 0.945
_diffrn_measurement_device_type 'Rigaku Saturn944+ CCD'
_diffrn_measurement_method \w
_diffrn_radiation_monochromator graphite
_diffrn_radiation_source 'fine-focus sealed tube'
_diffrn_radiation_type CuK\a
_diffrn_radiation_wavelength 1.54187
_diffrn_reflns_av_R_equivalents 0.0696
_diffrn_reflns_av_sigmaI/netI 0.0812
_diffrn_reflns_limit_h_max 12
_diffrn_reflns_limit_h_min -13
_diffrn_reflns_limit_k_max 10
_diffrn_reflns_limit_k_min -10
_diffrn_reflns_limit_l_max 14
_diffrn_reflns_limit_l_min -15
_diffrn_reflns_number 6663
_diffrn_reflns_theta_full 68.27
_diffrn_reflns_theta_max 68.27
_diffrn_reflns_theta_min 6.58
_exptl_absorpt_coefficient_mu 1.088
_exptl_absorpt_correction_T_max 0.8118
_exptl_absorpt_correction_T_min 0.6701
_exptl_absorpt_correction_type multi-scan
_exptl_absorpt_process_details 'Jacobson, R. (1998) Private communication'
_exptl_crystal_colour colorless
_exptl_crystal_density_diffrn 1.194
_exptl_crystal_density_method 'not measured'
_exptl_crystal_description prism
_exptl_crystal_F_000 460
_exptl_crystal_size_max 0.40
_exptl_crystal_size_mid 0.20
_exptl_crystal_size_min 0.20
_refine_diff_density_max 0.229
_refine_diff_density_min -0.320
_refine_diff_density_rms 0.069
_refine_ls_abs_structure_details 'Flack H D (1983), Acta Cryst. A39, 876-881.  1513 Friedel Pairs'
_refine_ls_abs_structure_Flack 0.01(4)
_refine_ls_extinction_method none
_refine_ls_goodness_of_fit_ref 1.111
_refine_ls_hydrogen_treatment constr
_refine_ls_matrix_type full
_refine_ls_number_parameters 271
_refine_ls_number_reflns 3707
_refine_ls_number_restraints 1
_refine_ls_restrained_S_all 1.111
_refine_ls_R_factor_all 0.0602
_refine_ls_R_factor_gt 0.0502
_refine_ls_shift/su_max 0.000
_refine_ls_shift/su_mean 0.000
_refine_ls_structure_factor_coef Fsqd
_refine_ls_weighting_details 'calc w=1/[\s^2^(Fo^2^)+(0.0620P)^2^+0.0000P] where P=(Fo^2^+2Fc^2^)/3'
_refine_ls_weighting_scheme calc
_refine_ls_wR_factor_gt 0.1154
_refine_ls_wR_factor_ref 0.1402
_reflns_number_gt 3104
_reflns_number_total 3707
_reflns_threshold_expression >2\s(I)
_cod_data_source_file jo5b02560_si_005.cif
_cod_data_source_block b12
_cod_depositor_comments 'Adding full bibliography for 4031812--4031816.cif.'
_cod_original_cell_volume 1187.04(9)
_cod_original_sg_symbol_H-M 'P 21'
_cod_database_code 4031812

loop_
_symmetry_equiv_pos_as_xyz
'x, y, z'
'-x, y+1/2, -z'

loop_
_atom_site_label
_atom_site_type_symbol
_atom_site_fract_x
_atom_site_fract_y
_atom_site_fract_z
_atom_site_U_iso_or_equiv
_atom_site_adp_type
_atom_site_occupancy
_atom_site_symmetry_multiplicity
_atom_site_calc_flag
_atom_site_refinement_flags
Si1 Si 0.27184(9) 0.72682(11) 0.90603(9) 0.0658(3) Uani 1 1 d .
O2 O -0.20742(19) 1.2191(3) 0.76129(17) 0.0561(5) Uani 1 1 d .
O4 O -0.2517(3) 1.2038(3) 0.57087(19) 0.0758(7) Uani 1 1 d .
O5 O -0.0737(2) 0.8751(3) 0.9157(2) 0.0731(7) Uani 1 1 d .
O8 O 0.1314(3) 1.0238(4) 0.5930(2) 0.0769(8) Uani 1 1 d .
C3 C 0.1405(3) 0.9657(4) 0.9600(2) 0.0533(7) Uani 1 1 d .
H3A H 0.1628 0.8981 1.0239 0.064 Uiso 1 1 calc R
H3B H 0.1553 1.0670 0.9899 0.064 Uiso 1 1 calc R
C6 C -0.0021(3) 0.9486(3) 0.8869(2) 0.0478(6) Uani 1 1 d .
C7 C -0.0517(3) 1.0338(3) 0.7738(2) 0.0429(6) Uani 1 1 d .
C9 C 0.0465(3) 0.9953(3) 0.7260(2) 0.0430(6) Uani 1 1 d .
H9 H 0.0414 0.8859 0.7184 0.052 Uiso 1 1 calc R
C10 C 0.1898(3) 1.0261(3) 0.7914(3) 0.0511(7) Uani 1 1 d .
C11 C -0.1900(3) 0.9874(3) 0.6865(2) 0.0480(7) Uani 1 1 d .
H11 H -0.2273 0.9197 0.7248 0.058 Uiso 1 1 calc R
C12 C -0.0700(3) 1.2016(3) 0.7951(3) 0.0525(7) Uani 1 1 d .
H12A H -0.0224 1.2266 0.8745 0.063 Uiso 1 1 calc R
H12B H -0.0398 1.2655 0.7504 0.063 Uiso 1 1 calc R
C13 C 0.3981(3) 0.6869(4) 0.8504(3) 0.0554(7) Uani 1 1 d .
C14 C 0.2256(3) 1.1912(4) 0.8163(4) 0.0720(10) Uani 1 1 d .
H14A H 0.3182 1.2005 0.8580 0.086 Uiso 1 1 calc R
H14B H 0.1823 1.2317 0.8601 0.086 Uiso 1 1 calc R
H14C H 0.1988 1.2453 0.7463 0.086 Uiso 1 1 calc R
C15 C 0.0119(4) 1.0509(4) 0.6070(3) 0.0608(9) Uani 1 1 d .
H15 H -0.0079 1.1584 0.6016 0.073 Uiso 1 1 calc R
C16 C 0.2370(3) 0.9355(4) 0.9031(3) 0.0513(7) Uani 1 1 d .
H16 H 0.3197 0.9817 0.9534 0.062 Uiso 1 1 calc R
C17 C -0.1056(4) 0.9625(6) 0.5262(3) 0.0770(11) Uani 1 1 d .
H17A H -0.1576 1.0262 0.4631 0.092 Uiso 1 1 calc R
H17B H -0.0754 0.8781 0.4964 0.092 Uiso 1 1 calc R
C18 C -0.2685(3) 1.1334(4) 0.6609(2) 0.0554(8) Uani 1 1 d .
C19 C 0.5133(3) 0.7693(4) 0.8877(3) 0.0687(9) Uani 1 1 d .
H19 H 0.5263 0.8469 0.9391 0.082 Uiso 1 1 calc R
C20 C 0.2317(4) 0.9744(5) 0.6981(3) 0.0677(9) Uani 1 1 d .
H20A H 0.3148 1.0187 0.7093 0.081 Uiso 1 1 calc R
H20B H 0.2400 0.8662 0.6988 0.081 Uiso 1 1 calc R
C21 C 0.5933(6) 0.6257(8) 0.7771(5) 0.1075(19) Uani 1 1 d .
H21 H 0.6584 0.6050 0.7527 0.129 Uiso 1 1 calc R
C22 C -0.4104(4) 1.1138(6) 0.6383(3) 0.0762(10) Uani 1 1 d .
H22A H -0.4168 1.0660 0.7021 0.091 Uiso 1 1 calc R
H22B H -0.4527 1.0528 0.5721 0.091 Uiso 1 1 calc R
H22C H -0.4520 1.2101 0.6262 0.091 Uiso 1 1 calc R
C23 C -0.1900(4) 0.9054(4) 0.5834(3) 0.0621(8) Uani 1 1 d .
C24 C -0.2593(5) 0.7818(6) 0.5482(4) 0.0928(14) Uani 1 1 d .
H24A H -0.2568 0.7286 0.4875 0.111 Uiso 1 1 calc R
H24B H -0.3108 0.7479 0.5839 0.111 Uiso 1 1 calc R
C25 C 0.6082(4) 0.7381(7) 0.8500(4) 0.0889(14) Uani 1 1 d .
H25 H 0.6837 0.7958 0.8755 0.107 Uiso 1 1 calc R
C26 C 0.4814(7) 0.5413(9) 0.7386(5) 0.1140(19) Uani 1 1 d .
H26 H 0.4703 0.4634 0.6878 0.137 Uiso 1 1 calc R
C27 C -0.3036(7) 1.3498(7) 0.5426(5) 0.124(2) Uani 1 1 d .
H27A H -0.2886 1.3862 0.4793 0.148 Uiso 1 1 calc R
H27B H -0.2618 1.4152 0.6062 0.148 Uiso 1 1 calc R
H27C H -0.3956 1.3473 0.5230 0.148 Uiso 1 1 calc R
C28 C 0.3478(6) 0.6770(7) 1.0591(5) 0.129(2) Uani 1 1 d .
H28A H 0.4236 0.7381 1.0973 0.154 Uiso 1 1 calc R
H28B H 0.3726 0.5732 1.0674 0.154 Uiso 1 1 calc R
H28C H 0.2863 0.6940 1.0916 0.154 Uiso 1 1 calc R
C30 C 0.3860(5) 0.5723(6) 0.7754(4) 0.0868(12) Uani 1 1 d .
H30 H 0.3108 0.5142 0.7488 0.104 Uiso 1 1 calc R
C34 C 0.1235(5) 0.6099(5) 0.8298(8) 0.131(3) Uani 1 1 d .
H34A H 0.0594 0.6314 0.8587 0.157 Uiso 1 1 calc R
H34B H 0.1465 0.5056 0.8411 0.157 Uiso 1 1 calc R
H34C H 0.0883 0.6324 0.7504 0.157 Uiso 1 1 calc R

loop_
_atom_site_aniso_label
_atom_site_aniso_U_11
_atom_site_aniso_U_22
_atom_site_aniso_U_33
_atom_site_aniso_U_23
_atom_site_aniso_U_13
_atom_site_aniso_U_12
Si1 0.0582(5) 0.0578(5) 0.0939(7) 0.0214(5) 0.0438(5) 0.0135(4)
O2 0.0502(11) 0.0549(11) 0.0656(12) -0.0026(11) 0.0264(10) 0.0082(10)
O4 0.0896(17) 0.0821(18) 0.0671(13) 0.0289(13) 0.0436(12) 0.0329(14)
O5 0.0554(14) 0.0991(19) 0.0704(14) 0.0262(13) 0.0315(12) -0.0060(13)
O8 0.0751(16) 0.108(2) 0.0665(13) 0.0304(14) 0.0478(13) 0.0299(15)
C3 0.0492(18) 0.0629(18) 0.0470(14) 0.0044(14) 0.0189(13) 0.0026(14)
C6 0.0460(16) 0.0525(16) 0.0497(14) -0.0007(13) 0.0245(13) 0.0013(13)
C7 0.0405(15) 0.0450(14) 0.0444(13) -0.0002(12) 0.0187(12) 0.0023(11)
C9 0.0444(15) 0.0432(14) 0.0438(13) 0.0007(12) 0.0208(12) 0.0048(11)
C10 0.0504(17) 0.0475(16) 0.0630(17) 0.0084(14) 0.0311(15) 0.0006(13)
C11 0.0492(16) 0.0468(15) 0.0502(14) -0.0050(13) 0.0228(13) 0.0006(13)
C12 0.0518(16) 0.0468(16) 0.0629(16) -0.0086(14) 0.0278(14) 0.0000(13)
C13 0.0536(18) 0.0534(18) 0.0568(16) 0.0058(14) 0.0204(14) 0.0126(14)
C14 0.0535(18) 0.061(2) 0.103(3) 0.006(2) 0.0337(18) -0.0088(15)
C15 0.065(2) 0.072(2) 0.0567(17) 0.0163(16) 0.0366(17) 0.0174(17)
C16 0.0402(16) 0.0597(18) 0.0540(16) 0.0028(14) 0.0194(13) -0.0041(13)
C17 0.075(2) 0.106(3) 0.0468(16) -0.0058(19) 0.0227(17) 0.017(2)
C18 0.0529(18) 0.0639(19) 0.0493(16) 0.0006(14) 0.0209(14) 0.0124(15)
C19 0.056(2) 0.073(2) 0.080(2) 0.0063(18) 0.0309(18) 0.0026(16)
C20 0.068(2) 0.078(2) 0.072(2) 0.0225(19) 0.0440(19) 0.0180(19)
C21 0.112(4) 0.142(5) 0.105(3) 0.035(4) 0.082(3) 0.053(4)
C22 0.055(2) 0.094(3) 0.071(2) -0.001(2) 0.0173(18) 0.010(2)
C23 0.062(2) 0.064(2) 0.0515(16) -0.0114(15) 0.0143(15) 0.0065(16)
C24 0.096(3) 0.087(3) 0.081(3) -0.031(2) 0.022(2) -0.007(2)
C25 0.059(2) 0.119(4) 0.101(3) 0.031(3) 0.045(2) 0.012(2)
C26 0.125(5) 0.138(5) 0.100(3) -0.016(3) 0.068(3) 0.030(4)
C27 0.151(5) 0.110(4) 0.135(4) 0.067(4) 0.084(4) 0.072(4)
C28 0.156(4) 0.147(5) 0.133(4) 0.094(4) 0.111(4) 0.103(4)
C30 0.083(3) 0.089(3) 0.081(3) -0.008(2) 0.027(2) 0.003(2)
C34 0.081(3) 0.050(2) 0.283(8) -0.001(4) 0.098(4) -0.004(2)

loop_
_atom_type_symbol
_atom_type_description
_atom_type_scat_dispersion_real
_atom_type_scat_dispersion_imag
_atom_type_scat_source
C C 0.0181 0.0091 'International Tables Vol C Tables 4.2.6.8 and 6.1.1.4'
H H 0.0000 0.0000 'International Tables Vol C Tables 4.2.6.8 and 6.1.1.4'
O O 0.0492 0.0322 'International Tables Vol C Tables 4.2.6.8 and 6.1.1.4'
Si Si 0.2541 0.3302 'International Tables Vol C Tables 4.2.6.8 and 6.1.1.4'

loop_
_geom_angle_atom_site_label_1
_geom_angle_atom_site_label_2
_geom_angle_atom_site_label_3
_geom_angle
C28 Si1 C34 110.3(4)
C28 Si1 C13 106.14(18)
C34 Si1 C13 110.2(2)
C28 Si1 C16 104.8(2)
C34 Si1 C16 113.85(18)
C13 Si1 C16 111.20(14)
C18 O2 C12 106.0(2)
C18 O4 C27 116.4(3)
C20 O8 C15 109.8(2)
C6 C3 C16 117.0(2)
C6 C3 H3A 108.0
C16 C3 H3A 108.0
C6 C3 H3B 108.0
C16 C3 H3B 108.0
H3A C3 H3B 107.3
O5 C6 C3 122.3(3)
O5 C6 C7 122.4(3)
C3 C6 C7 115.3(2)
C9 C7 C6 103.9(2)
C9 C7 C12 117.7(2)
C6 C7 C12 109.2(2)
C9 C7 C11 108.8(2)
C6 C7 C11 115.1(2)
C12 C7 C11 102.7(2)
C10 C9 C15 106.3(2)
C10 C9 C7 121.5(2)
C15 C9 C7 114.8(2)
C10 C9 H9 104.1
C15 C9 H9 104.1
C7 C9 H9 104.1
C9 C10 C14 115.0(3)
C9 C10 C20 96.1(3)
C14 C10 C20 108.3(3)
C9 C10 C16 107.8(2)
C14 C10 C16 110.3(3)
C20 C10 C16 118.8(3)
C23 C11 C18 115.3(3)
C23 C11 C7 113.8(3)
C18 C11 C7 104.3(2)
C23 C11 H11 107.7
C18 C11 H11 107.7
C7 C11 H11 107.7
O2 C12 C7 104.9(2)
O2 C12 H12A 110.8
C7 C12 H12A 110.8
O2 C12 H12B 110.8
C7 C12 H12B 110.8
H12A C12 H12B 108.8
C30 C13 C19 116.2(4)
C30 C13 Si1 122.9(3)
C19 C13 Si1 120.8(3)
C10 C14 H14A 109.5
C10 C14 H14B 109.5
H14A C14 H14B 109.5
C10 C14 H14C 109.5
H14A C14 H14C 109.5
H14B C14 H14C 109.5
O8 C15 C9 102.3(2)
O8 C15 C17 114.4(3)
C9 C15 C17 108.5(3)
O8 C15 H15 110.4
C9 C15 H15 110.4
C17 C15 H15 110.4
C10 C16 C3 108.3(2)
C10 C16 Si1 121.2(2)
C3 C16 Si1 109.7(2)
C10 C16 H16 105.5
C3 C16 H16 105.5
Si1 C16 H16 105.5
C23 C17 C15 112.3(3)
C23 C17 H17A 109.2
C15 C17 H17A 109.2
C23 C17 H17B 109.2
C15 C17 H17B 109.2
H17A C17 H17B 107.9
O4 C18 O2 110.0(3)
O4 C18 C22 112.6(3)
O2 C18 C22 108.3(3)
O4 C18 C11 107.2(2)
O2 C18 C11 104.0(2)
C22 C18 C11 114.4(3)
C25 C19 C13 121.3(4)
C25 C19 H19 119.3
C13 C19 H19 119.3
O8 C20 C10 106.2(3)
O8 C20 H20A 110.5
C10 C20 H20A 110.5
O8 C20 H20B 110.5
C10 C20 H20B 110.5
H20A C20 H20B 108.7
C25 C21 C26 119.7(4)
C25 C21 H21 120.1
C26 C21 H21 120.1
C18 C22 H22A 109.5
C18 C22 H22B 109.5
H22A C22 H22B 109.5
C18 C22 H22C 109.5
H22A C22 H22C 109.5
H22B C22 H22C 109.5
C24 C23 C17 120.8(4)
C24 C23 C11 119.4(4)
C17 C23 C11 119.7(3)
C23 C24 H24A 120.0
C23 C24 H24B 120.0
H24A C24 H24B 120.0
C21 C25 C19 120.8(5)
C21 C25 H25 119.6
C19 C25 H25 119.6
C30 C26 C21 119.7(5)
C30 C26 H26 120.1
C21 C26 H26 120.1
O4 C27 H27A 109.5
O4 C27 H27B 109.5
H27A C27 H27B 109.5
O4 C27 H27C 109.5
H27A C27 H27C 109.5
H27B C27 H27C 109.5
Si1 C28 H28A 109.5
Si1 C28 H28B 109.5
H28A C28 H28B 109.5
Si1 C28 H28C 109.5
H28A C28 H28C 109.5
H28B C28 H28C 109.5
C26 C30 C13 122.1(5)
C26 C30 H30 118.9
C13 C30 H30 118.9
Si1 C34 H34A 109.5
Si1 C34 H34B 109.5
H34A C34 H34B 109.5
Si1 C34 H34C 109.5
H34A C34 H34C 109.5
H34B C34 H34C 109.5

loop_
_geom_bond_atom_site_label_1
_geom_bond_atom_site_label_2
_geom_bond_distance
Si1 C28 1.863(5)
Si1 C34 1.869(6)
Si1 C13 1.875(3)
Si1 C16 1.899(3)
O2 C18 1.419(4)
O2 C12 1.432(4)
O4 C18 1.407(4)
O4 C27 1.413(6)
O5 C6 1.213(4)
O8 C20 1.434(4)
O8 C15 1.450(4)
C3 C6 1.498(4)
C3 C16 1.569(4)
C3 H3A 0.9700
C3 H3B 0.9700
C6 C7 1.537(4)
C7 C9 1.514(4)
C7 C12 1.552(4)
C7 C11 1.557(4)
C9 C10 1.506(4)
C9 C15 1.511(4)
C9 H9 0.9800
C10 C14 1.526(5)
C10 C20 1.541(5)
C10 C16 1.549(4)
C11 C23 1.524(4)
C11 C18 1.531(4)
C11 H11 0.9800
C12 H12A 0.9700
C12 H12B 0.9700
C13 C30 1.379(6)
C13 C19 1.392(5)
C14 H14A 0.9600
C14 H14B 0.9600
C14 H14C 0.9600
C15 C17 1.525(6)
C15 H15 0.9800
C16 H16 0.9800
C17 C23 1.516(6)
C17 H17A 0.9700
C17 H17B 0.9700
C18 C22 1.511(5)
C19 C25 1.375(5)
C19 H19 0.9300
C20 H20A 0.9700
C20 H20B 0.9700
C21 C25 1.341(8)
C21 C26 1.372(9)
C21 H21 0.9300
C22 H22A 0.9600
C22 H22B 0.9600
C22 H22C 0.9600
C23 C24 1.318(6)
C24 H24A 0.9300
C24 H24B 0.9300
C25 H25 0.9300
C26 C30 1.371(7)
C26 H26 0.9300
C27 H27A 0.9600
C27 H27B 0.9600
C27 H27C 0.9600
C28 H28A 0.9600
C28 H28B 0.9600
C28 H28C 0.9600
C30 H30 0.9300
C34 H34A 0.9600
C34 H34B 0.9600
C34 H34C 0.9600

loop_
_geom_torsion_atom_site_label_1
_geom_torsion_atom_site_label_2
_geom_torsion_atom_site_label_3
_geom_torsion_atom_site_label_4
_geom_torsion
C16 C3 C6 O5 130.4(3)
C16 C3 C6 C7 -50.9(4)
O5 C6 C7 C9 -133.7(3)
C3 C6 C7 C9 47.5(3)
O5 C6 C7 C12 99.9(3)
C3 C6 C7 C12 -78.9(3)
O5 C6 C7 C11 -14.9(4)
C3 C6 C7 C11 166.3(2)
C6 C7 C9 C10 -56.6(3)
C12 C7 C9 C10 64.2(3)
C11 C7 C9 C10 -179.7(2)
C6 C7 C9 C15 173.2(3)
C12 C7 C9 C15 -66.0(4)
C11 C7 C9 C15 50.2(3)
C15 C9 C10 C14 70.8(3)
C7 C9 C10 C14 -62.9(4)
C15 C9 C10 C20 -42.7(3)
C7 C9 C10 C20 -176.5(3)
C15 C9 C10 C16 -165.6(3)
C7 C9 C10 C16 60.6(3)
C9 C7 C11 C23 5.0(3)
C6 C7 C11 C23 -111.0(3)
C12 C7 C11 C23 130.5(3)
C9 C7 C11 C18 -121.4(2)
C6 C7 C11 C18 122.5(3)
C12 C7 C11 C18 4.0(3)
C18 O2 C12 C7 -40.7(3)
C9 C7 C12 O2 140.4(2)
C6 C7 C12 O2 -101.6(3)
C11 C7 C12 O2 21.0(3)
C28 Si1 C13 C30 111.3(4)
C34 Si1 C13 C30 -8.1(4)
C16 Si1 C13 C30 -135.3(3)
C28 Si1 C13 C19 -65.8(4)
C34 Si1 C13 C19 174.8(3)
C16 Si1 C13 C19 47.6(3)
C20 O8 C15 C9 -6.5(4)
C20 O8 C15 C17 -123.6(4)
C10 C9 C15 O8 32.4(3)
C7 C9 C15 O8 169.7(3)
C10 C9 C15 C17 153.7(3)
C7 C9 C15 C17 -69.0(4)
C9 C10 C16 C3 -49.4(3)
C14 C10 C16 C3 77.0(3)
C20 C10 C16 C3 -157.1(3)
C9 C10 C16 Si1 78.6(3)
C14 C10 C16 Si1 -155.1(2)
C20 C10 C16 Si1 -29.2(4)
C6 C3 C16 C10 49.8(4)
C6 C3 C16 Si1 -84.5(3)
C28 Si1 C16 C10 171.9(3)
C34 Si1 C16 C10 -67.5(4)
C13 Si1 C16 C10 57.7(3)
C28 Si1 C16 C3 -60.8(3)
C34 Si1 C16 C3 59.8(4)
C13 Si1 C16 C3 -175.02(19)
O8 C15 C17 C23 140.6(3)
C9 C15 C17 C23 27.1(4)
C27 O4 C18 O2 -60.2(5)
C27 O4 C18 C22 60.6(5)
C27 O4 C18 C11 -172.7(4)
C12 O2 C18 O4 -71.3(3)
C12 O2 C18 C22 165.3(3)
C12 O2 C18 C11 43.2(3)
C23 C11 C18 O4 -37.0(4)
C7 C11 C18 O4 88.5(3)
C23 C11 C18 O2 -153.5(3)
C7 C11 C18 O2 -28.0(3)
C23 C11 C18 C22 88.6(4)
C7 C11 C18 C22 -145.9(3)
C30 C13 C19 C25 0.8(5)
Si1 C13 C19 C25 178.1(3)
C15 O8 C20 C10 -20.9(4)
C9 C10 C20 O8 38.3(3)
C14 C10 C20 O8 -80.7(4)
C16 C10 C20 O8 152.5(3)
C15 C17 C23 C24 -151.4(4)
C15 C17 C23 C11 25.7(5)
C18 C11 C23 C24 -106.2(4)
C7 C11 C23 C24 133.4(4)
C18 C11 C23 C17 76.7(4)
C7 C11 C23 C17 -43.7(4)
C26 C21 C25 C19 0.6(7)
C13 C19 C25 C21 -0.9(6)
C25 C21 C26 C30 -0.2(9)
C21 C26 C30 C13 0.2(8)
C19 C13 C30 C26 -0.4(6)
Si1 C13 C30 C26 -177.6(4)
